data_7128274
loop_
_publ_author_name
'Yatabe, Takeshi'
'Kamitakahara, Kazuki'
'Higashijima, Kaede'
'Ando, Tatsuya'
'Matsumoto, Takahiro'
'Yoon, Ki-Seok'
'Enomoto, Takao'
'Ogo, Seiji'

_publ_section_title
;
 Synthesis of acetic acid from CO<sub>2</sub>, CH<sub>3</sub>I and
 H<sub>2</sub> using a water-soluble electron storage catalyst.
;
_journal_issue 39
_journal_name_full 'Chemical communications (Cambridge, England)'
_journal_page_first 4772
_journal_page_last 4774
_journal_paper_doi 10.1039/d1cc01611c
_journal_volume 57
_journal_year 2021
_chemical_formula_moiety 'C23 H20 F6 I N5 P Rh'
_chemical_formula_sum 'C23 H20 F6 I N5 P Rh'
_chemical_formula_weight 741.22
_space_group_crystal_system triclinic
_space_group_IT_number 2
_space_group_name_Hall '-P 1'
_space_group_name_H-M_alt 'P -1'
_atom_sites_solution_hydrogens geom
_atom_sites_solution_primary direct
_atom_sites_solution_secondary difmap
_audit_update_record
;
2021-01-06 deposited with the CCDC.	2021-04-26 downloaded from the CCDC.
;
_cell_angle_alpha 96.879(5)
_cell_angle_beta 96.143(9)
_cell_angle_gamma 99.625(8)
_cell_formula_units_Z 2
_cell_length_a 8.540(3)
_cell_length_b 11.981(3)
_cell_length_c 12.495(3)
_cell_measurement_reflns_used 3209
_cell_measurement_temperature 93
_cell_measurement_theta_max 27.40
_cell_measurement_theta_min 3.10
_cell_volume 1240.8(6)
_computing_cell_refinement 'CrystalClear-SM Expert 2.1 b29'
_computing_data_collection 'CrystalClear-SM Expert 2.1 b29 (Rigaku, 2013)'
_computing_data_reduction 'CrystalClear-SM Expert 2.1 b29'
_computing_molecular_graphics 'CrystalStructure 4.3'
_computing_publication_material 'CrystalStructure 4.3 (Rigaku, 2019)'
_computing_structure_refinement 'SHELXL Version 2014/6 (Sheldrick, 2008)'
_computing_structure_solution 'SIR92 (Altomare, et al., 1994)'
_diffrn_ambient_temperature 93
_diffrn_detector_area_resol_mean 5.814
_diffrn_measured_fraction_theta_full 0.964
_diffrn_measured_fraction_theta_max 0.940
_diffrn_measurement_device_type 'Rigaku XtaLAB P200'
_diffrn_measurement_method \w
_diffrn_radiation_type 'Mo K\a'
_diffrn_radiation_wavelength 0.71075
_diffrn_reflns_av_R_equivalents 0.0704
_diffrn_reflns_av_unetI/netI 0.0935
_diffrn_reflns_Laue_measured_fraction_full 0.964
_diffrn_reflns_Laue_measured_fraction_max 0.940
_diffrn_reflns_limit_h_max 11
_diffrn_reflns_limit_h_min -7
_diffrn_reflns_limit_k_max 11
_diffrn_reflns_limit_k_min -15
_diffrn_reflns_limit_l_max 16
_diffrn_reflns_limit_l_min -16
_diffrn_reflns_number 10472
_diffrn_reflns_point_group_measured_fraction_full 0.964
_diffrn_reflns_point_group_measured_fraction_max 0.940
_diffrn_reflns_theta_full 25.242
_diffrn_reflns_theta_max 27.435
_diffrn_reflns_theta_min 3.122
_diffrn_standards_number 0
_exptl_absorpt_coefficient_mu 2.064
_exptl_absorpt_correction_T_max 0.865
_exptl_absorpt_correction_T_min 0.737
_exptl_absorpt_correction_type numerical
_exptl_absorpt_process_details 'NUMABS (Rigaku, 1999)'
_exptl_crystal_colour orange
_exptl_crystal_density_diffrn 1.984
_exptl_crystal_density_method 'not measured'
_exptl_crystal_description block
_exptl_crystal_F_000 720.00
_exptl_crystal_size_max 0.200
_exptl_crystal_size_mid 0.090
_exptl_crystal_size_min 0.070
_refine_diff_density_max 1.63
_refine_diff_density_min -2.01
_refine_ls_extinction_method none
_refine_ls_goodness_of_fit_ref 0.694
_refine_ls_hydrogen_treatment constr
_refine_ls_number_parameters 334
_refine_ls_number_reflns 5326
_refine_ls_number_restraints 0
_refine_ls_R_factor_all 0.0602
_refine_ls_R_factor_gt 0.0436
_refine_ls_shift/su_max 0.000
_refine_ls_structure_factor_coef Fsqd
_refine_ls_weighting_details 'w = 1/[\s^2^(Fo^2^)+(0.1000P)^2^] where P=(Fo^2^+2Fc^2^)/3'
_refine_ls_weighting_scheme calc
_refine_ls_wR_factor_gt 0.1116
_refine_ls_wR_factor_ref 0.1183
_reflns_Friedel_coverage 0.000
_reflns_number_gt 3831
_reflns_number_total 5326
_reflns_threshold_expression F^2^>2.0\s(F^2^)
_cod_data_source_file d1cc01611c2.cif
_cod_data_source_block 200623_RhQpyCH3I
_cod_depositor_comments 'Adding full bibliography for 7128273--7128275.cif.'
_cod_database_code 7128274
_shelxl_version_number 2014/6

loop_
_space_group_symop_id
_space_group_symop_operation_xyz
1 +X,+Y,+Z
2 -X,-Y,-Z

loop_
_atom_site_label
_atom_site_type_symbol
_atom_site_fract_x
_atom_site_fract_y
_atom_site_fract_z
_atom_site_U_iso_or_equiv
_atom_site_adp_type
_atom_site_occupancy
_atom_site_site_symmetry_order
_atom_site_calc_flag
_atom_site_refinement_flags_posn
_atom_site_refinement_flags_adp
_atom_site_refinement_flags_occupancy
_atom_site_disorder_assembly
_atom_site_disorder_group
I1 I 0.95465(4) 0.20032(3) 0.06406(2) 0.02629(12) Uani 1 1 d . . . . .
Rh1 Rh 0.85508(4) 0.15316(3) 0.26307(3) 0.01654(12) Uani 1 1 d . . . . .
P1 P 0.42722(16) 0.26850(12) 0.58332(11) 0.0229(3) Uani 1 1 d . . . . .
F1 F 0.6180(4) 0.2964(3) 0.6020(3) 0.0431(9) Uani 1 1 d . . . . .
F2 F 0.4318(4) 0.2152(3) 0.4608(3) 0.0434(9) Uani 1 1 d . . . . .
F3 F 0.4313(4) 0.1472(3) 0.6232(3) 0.0360(8) Uani 1 1 d . . . . .
F4 F 0.2355(4) 0.2397(3) 0.5636(3) 0.0447(9) Uani 1 1 d . . . . .
F5 F 0.4221(5) 0.3245(3) 0.7043(3) 0.0505(10) Uani 1 1 d . . . . .
F6 F 0.4246(4) 0.3910(3) 0.5443(3) 0.0368(8) Uani 1 1 d . . . . .
N1 N 0.9989(5) 0.0295(4) 0.2739(3) 0.0196(9) Uani 1 1 d . . . . .
N2 N 0.7046(5) 0.0181(4) 0.1963(3) 0.0197(9) Uani 1 1 d . . . . .
N3 N 0.6689(5) 0.2240(4) 0.2379(3) 0.0195(9) Uani 1 1 d . . . . .
N4 N 0.9522(5) 0.3222(4) 0.3255(3) 0.0198(9) Uani 1 1 d . . . . .
N38 N 0.7413(10) 0.5482(6) 1.0759(5) 0.071(2) Uani 1 1 d . . . . .
C1 C 0.8010(6) 0.1245(5) 0.4182(4) 0.0233(11) Uani 1 1 d . . . . .
H1C H 0.8652 0.1851 0.4727 0.028 Uiso 1 1 calc R U . . .
H2B H 0.6869 0.1247 0.4217 0.028 Uiso 1 1 calc R U . . .
H3A H 0.8254 0.0503 0.4327 0.028 Uiso 1 1 calc R U . . .
C2 C 1.1492(6) 0.0410(5) 0.3231(4) 0.0230(11) Uani 1 1 d . . . . .
H4 H 1.2024 0.1147 0.3573 0.028 Uiso 1 1 calc R U . . .
C3 C 1.2301(7) -0.0489(5) 0.3263(4) 0.0276(12) Uani 1 1 d . . . . .
H5 H 1.3371 -0.0375 0.3612 0.033 Uiso 1 1 calc R U . . .
C4 C 1.1518(7) -0.1563(5) 0.2775(4) 0.0283(13) Uani 1 1 d . . . . .
H6 H 1.2048 -0.2200 0.2781 0.034 Uiso 1 1 calc R U . . .
C5 C 0.9961(7) -0.1705(5) 0.2279(4) 0.0263(12) Uani 1 1 d . . . . .
H7 H 0.9409 -0.2438 0.1942 0.032 Uiso 1 1 calc R U . . .
C6 C 0.9211(6) -0.0763(4) 0.2277(4) 0.0212(11) Uani 1 1 d . . . . .
C7 C 0.7546(6) -0.0834(5) 0.1794(4) 0.0225(11) Uani 1 1 d . . . . .
C8 C 0.6473(7) -0.1766(5) 0.1235(4) 0.0269(12) Uani 1 1 d . . . . .
H8 H 0.6786 -0.2487 0.1090 0.032 Uiso 1 1 calc R U . . .
C9 C 0.4928(7) -0.1626(5) 0.0892(4) 0.0277(12) Uani 1 1 d . . . . .
H9 H 0.4188 -0.2264 0.0504 0.033 Uiso 1 1 calc R U . . .
C10 C 0.4434(6) -0.0599(5) 0.1094(4) 0.0259(12) Uani 1 1 d . . . . .
H10 H 0.3363 -0.0525 0.0869 0.031 Uiso 1 1 calc R U . . .
C11 C 0.5545(6) 0.0330(5) 0.1637(4) 0.0222(11) Uani 1 1 d . . . . .
C12 C 0.5310(6) 0.1516(5) 0.1896(4) 0.0219(11) Uani 1 1 d . . . . .
C13 C 0.3948(6) 0.1974(5) 0.1678(4) 0.0264(12) Uani 1 1 d . . . . .
H11 H 0.2975 0.1500 0.1336 0.032 Uiso 1 1 calc R U . . .
C14 C 0.4026(6) 0.3130(5) 0.1964(4) 0.0256(12) Uani 1 1 d . . . . .
H12 H 0.3091 0.3449 0.1825 0.031 Uiso 1 1 calc R U . . .
C15 C 0.5441(6) 0.3841(5) 0.2452(4) 0.0250(11) Uani 1 1 d . . . . .
H13 H 0.5479 0.4637 0.2645 0.030 Uiso 1 1 calc R U . . .
C16 C 0.6800(6) 0.3363(4) 0.2652(4) 0.0196(10) Uani 1 1 d . . . . .
C17 C 0.8433(6) 0.3942(4) 0.3121(4) 0.0207(11) Uani 1 1 d . . . . .
C18 C 0.8878(6) 0.5111(5) 0.3384(4) 0.0239(11) Uani 1 1 d . . . . .
H14 H 0.8117 0.5594 0.3272 0.029 Uiso 1 1 calc R U . . .
C19 C 1.0444(6) 0.5573(5) 0.3815(4) 0.0259(12) Uani 1 1 d . . . . .
H15 H 1.0769 0.6376 0.4007 0.031 Uiso 1 1 calc R U . . .
C20 C 1.1531(6) 0.4852(5) 0.3961(4) 0.0240(11) Uani 1 1 d . . . . .
H16 H 1.2613 0.5156 0.4252 0.029 Uiso 1 1 calc R U . . .
C21 C 1.1035(6) 0.3693(5) 0.3682(4) 0.0212(11) Uani 1 1 d . . . . .
H17 H 1.1788 0.3204 0.3795 0.025 Uiso 1 1 calc R U . . .
C22 C 0.8027(9) 0.4463(6) 0.8950(5) 0.0470(17) Uani 1 1 d . . . . .
C23 C 0.7634(9) 0.5024(6) 0.9958(5) 0.0442(16) Uani 1 1 d . . . . .
H28A H 0.8364 0.3750 0.9061 0.013 Uiso 1 1 d . U . . .
H28B H 0.7109 0.4302 0.8396 0.013 Uiso 1 1 d . U . . .
H28C H 0.8887 0.4945 0.8689 0.013 Uiso 1 1 d . U . . .

loop_
_atom_site_aniso_label
_atom_site_aniso_U_11
_atom_site_aniso_U_22
_atom_site_aniso_U_33
_atom_site_aniso_U_23
_atom_site_aniso_U_13
_atom_site_aniso_U_12
I1 0.0253(2) 0.0348(2) 0.01812(17) 0.00089(14) 0.00422(13) 0.00500(15)
Rh1 0.0185(2) 0.0177(2) 0.01300(18) -0.00243(14) 0.00403(14) 0.00427(15)
P1 0.0251(7) 0.0209(8) 0.0217(6) -0.0010(5) 0.0027(5) 0.0048(6)
F1 0.0263(18) 0.035(2) 0.064(2) 0.0092(18) -0.0095(16) 0.0027(15)
F2 0.043(2) 0.055(3) 0.0277(17) -0.0104(16) 0.0072(15) 0.0055(18)
F3 0.042(2) 0.0180(19) 0.049(2) 0.0024(15) 0.0099(16) 0.0064(15)
F4 0.0278(19) 0.050(3) 0.059(2) 0.0094(18) 0.0143(16) 0.0086(17)
F5 0.094(3) 0.033(2) 0.0262(18) -0.0030(15) 0.0084(18) 0.021(2)
F6 0.040(2) 0.033(2) 0.0410(19) 0.0128(15) 0.0035(15) 0.0101(15)
N1 0.026(2) 0.020(2) 0.0140(18) 0.0002(16) 0.0061(16) 0.0064(18)
N2 0.023(2) 0.016(2) 0.0183(19) -0.0032(16) 0.0064(16) -0.0010(17)
N3 0.020(2) 0.020(2) 0.0189(19) 0.0003(16) 0.0083(15) 0.0041(17)
N4 0.019(2) 0.023(3) 0.0163(19) -0.0023(16) 0.0045(15) 0.0052(17)
N38 0.121(7) 0.051(5) 0.053(4) 0.010(3) 0.039(4) 0.027(4)
C1 0.028(3) 0.023(3) 0.020(2) 0.000(2) 0.011(2) 0.005(2)
C2 0.023(3) 0.027(3) 0.019(2) 0.000(2) 0.0056(19) 0.006(2)
C3 0.032(3) 0.037(4) 0.017(2) 0.007(2) 0.006(2) 0.014(3)
C4 0.046(3) 0.027(3) 0.019(2) 0.007(2) 0.012(2) 0.019(3)
C5 0.038(3) 0.027(3) 0.018(2) 0.004(2) 0.011(2) 0.014(2)
C6 0.030(3) 0.020(3) 0.015(2) 0.0019(19) 0.0097(19) 0.006(2)
C7 0.031(3) 0.022(3) 0.014(2) -0.0017(19) 0.0062(19) 0.003(2)
C8 0.038(3) 0.022(3) 0.019(2) -0.003(2) 0.011(2) 0.002(2)
C9 0.033(3) 0.027(3) 0.018(2) -0.003(2) 0.004(2) -0.004(2)
C10 0.024(3) 0.033(3) 0.019(2) 0.000(2) 0.006(2) 0.001(2)
C11 0.024(3) 0.028(3) 0.015(2) 0.000(2) 0.0054(19) 0.005(2)
C12 0.020(3) 0.030(3) 0.015(2) 0.001(2) 0.0080(18) 0.002(2)
C13 0.020(3) 0.041(4) 0.018(2) 0.002(2) 0.0052(19) 0.005(2)
C14 0.020(3) 0.033(3) 0.026(3) 0.002(2) 0.005(2) 0.012(2)
C15 0.027(3) 0.024(3) 0.026(3) 0.000(2) 0.008(2) 0.011(2)
C16 0.021(3) 0.021(3) 0.018(2) 0.0003(19) 0.0054(18) 0.005(2)
C17 0.024(3) 0.025(3) 0.014(2) -0.0003(19) 0.0057(18) 0.005(2)
C18 0.029(3) 0.026(3) 0.019(2) 0.001(2) 0.006(2) 0.010(2)
C19 0.033(3) 0.021(3) 0.022(2) -0.003(2) 0.007(2) 0.002(2)
C20 0.022(3) 0.030(3) 0.019(2) 0.001(2) 0.0041(19) 0.001(2)
C21 0.021(3) 0.025(3) 0.017(2) -0.003(2) 0.0044(18) 0.006(2)
C22 0.069(5) 0.038(4) 0.039(4) 0.005(3) 0.011(3) 0.021(3)
C23 0.067(5) 0.032(4) 0.036(3) 0.003(3) 0.009(3) 0.016(3)

loop_
_atom_type_symbol
_atom_type_description
_atom_type_scat_dispersion_real
_atom_type_scat_dispersion_imag
_atom_type_scat_source
C C 0.0033 0.0016
;
International Tables for Crystallography
(Vol. C, Tables 4.2.6.8 and 6.1.1.4)
;
H H 0.0000 0.0000
;
International Tables for Crystallography
(Vol. C, Table 6.1.1.4)
;
F F 0.0171 0.0103
;
International Tables for Crystallography
(Vol. C, Tables 4.2.6.8 and 6.1.1.4)
;
I I -0.4742 1.8119
;
International Tables for Crystallography
(Vol. C, Tables 4.2.6.8 and 6.1.1.4)
;
N N 0.0061 0.0033
;
International Tables for Crystallography
(Vol. C, Tables 4.2.6.8 and 6.1.1.4)
;
P P 0.1023 0.0942
;
International Tables for Crystallography
(Vol. C, Tables 4.2.6.8 and 6.1.1.4)
;
Rh Rh -1.1178 0.9187
;
International Tables for Crystallography
(Vol. C, Tables 4.2.6.8 and 6.1.1.4)
;

loop_
_geom_angle_atom_site_label_1
_geom_angle_atom_site_label_2
_geom_angle_atom_site_label_3
_geom_angle
_geom_angle_site_symmetry_1
_geom_angle_site_symmetry_3
_geom_angle_publ_flag
N2 Rh1 N3 81.98(18) . . ?
N2 Rh1 N4 161.47(17) . . ?
N3 Rh1 N4 79.49(17) . . ?
N2 Rh1 N1 79.57(17) . . ?
N3 Rh1 N1 161.36(17) . . ?
N4 Rh1 N1 118.94(16) . . ?
N2 Rh1 C1 91.41(19) . . ?
N3 Rh1 C1 91.25(18) . . ?
N4 Rh1 C1 89.14(18) . . ?
N1 Rh1 C1 86.56(18) . . ?
N2 Rh1 I1 92.89(12) . . ?
N3 Rh1 I1 91.90(11) . . ?
N4 Rh1 I1 87.60(11) . . ?
N1 Rh1 I1 91.68(10) . . ?
C1 Rh1 I1 174.98(15) . . ?
F5 P1 F1 90.3(2) . . ?
F5 P1 F2 178.6(2) . . ?
F1 P1 F2 89.8(2) . . ?
F5 P1 F3 90.40(19) . . ?
F1 P1 F3 89.68(19) . . ?
F2 P1 F3 91.0(2) . . ?
F5 P1 F4 90.1(2) . . ?
F1 P1 F4 179.5(2) . . ?
F2 P1 F4 89.8(2) . . ?
F3 P1 F4 90.2(2) . . ?
F5 P1 F6 89.16(19) . . ?
F1 P1 F6 89.86(19) . . ?
F2 P1 F6 89.4(2) . . ?
F3 P1 F6 179.4(2) . . ?
F4 P1 F6 90.28(19) . . ?
C2 N1 C6 118.6(4) . . ?
C2 N1 Rh1 128.9(4) . . ?
C6 N1 Rh1 112.5(3) . . ?
C11 N2 C7 123.7(4) . . ?
C11 N2 Rh1 116.4(3) . . ?
C7 N2 Rh1 119.8(3) . . ?
C16 N3 C12 124.0(4) . . ?
C16 N3 Rh1 120.4(3) . . ?
C12 N3 Rh1 115.6(3) . . ?
C21 N4 C17 118.0(4) . . ?
C21 N4 Rh1 129.5(3) . . ?
C17 N4 Rh1 112.4(3) . . ?
Rh1 C1 H1C 109.5 . . ?
Rh1 C1 H2B 109.5 . . ?
H1C C1 H2B 109.5 . . ?
Rh1 C1 H3A 109.5 . . ?
H1C C1 H3A 109.5 . . ?
H2B C1 H3A 109.5 . . ?
N1 C2 C3 123.1(5) . . ?
N1 C2 H4 118.4 . . ?
C3 C2 H4 118.4 . . ?
C2 C3 C4 118.3(5) . . ?
C2 C3 H5 120.8 . . ?
C4 C3 H5 120.8 . . ?
C5 C4 C3 119.6(5) . . ?
C5 C4 H6 120.2 . . ?
C3 C4 H6 120.2 . . ?
C4 C5 C6 119.2(5) . . ?
C4 C5 H7 120.4 . . ?
C6 C5 H7 120.4 . . ?
N1 C6 C5 121.2(5) . . ?
N1 C6 C7 115.7(4) . . ?
C5 C6 C7 123.1(5) . . ?
N2 C7 C8 118.3(5) . . ?
N2 C7 C6 112.2(4) . . ?
C8 C7 C6 129.4(5) . . ?
C7 C8 C9 118.6(5) . . ?
C7 C8 H8 120.7 . . ?
C9 C8 H8 120.7 . . ?
C10 C9 C8 122.2(5) . . ?
C10 C9 H9 118.9 . . ?
C8 C9 H9 118.9 . . ?
C9 C10 C11 118.1(5) . . ?
C9 C10 H10 121.0 . . ?
C11 C10 H10 121.0 . . ?
N2 C11 C10 119.0(5) . . ?
N2 C11 C12 113.4(4) . . ?
C10 C11 C12 127.6(5) . . ?
N3 C12 C13 118.3(5) . . ?
N3 C12 C11 112.6(4) . . ?
C13 C12 C11 129.0(5) . . ?
C14 C13 C12 118.8(5) . . ?
C14 C13 H11 120.6 . . ?
C12 C13 H11 120.6 . . ?
C13 C14 C15 121.5(5) . . ?
C13 C14 H12 119.2 . . ?
C15 C14 H12 119.2 . . ?
C16 C15 C14 118.7(5) . . ?
C16 C15 H13 120.7 . . ?
C14 C15 H13 120.7 . . ?
N3 C16 C15 118.7(5) . . ?
N3 C16 C17 112.8(4) . . ?
C15 C16 C17 128.5(5) . . ?
C18 C17 N4 121.6(5) . . ?
C18 C17 C16 123.6(5) . . ?
N4 C17 C16 114.8(4) . . ?
C17 C18 C19 119.3(5) . . ?
C17 C18 H14 120.4 . . ?
C19 C18 H14 120.4 . . ?
C20 C19 C18 119.2(5) . . ?
C20 C19 H15 120.4 . . ?
C18 C19 H15 120.4 . . ?
C21 C20 C19 119.5(5) . . ?
C21 C20 H16 120.3 . . ?
C19 C20 H16 120.3 . . ?
N4 C21 C20 122.5(5) . . ?
N4 C21 H17 118.8 . . ?
C20 C21 H17 118.8 . . ?
C23 C22 H28A 110.5 . . ?
C23 C22 H28B 110.7 . . ?
H28A C22 H28B 108.4 . . ?
C23 C22 H28C 110.4 . . ?
H28A C22 H28C 108.4 . . ?
H28B C22 H28C 108.4 . . ?
N38 C23 C22 176.3(9) . . ?

loop_
_geom_bond_atom_site_label_1
_geom_bond_atom_site_label_2
_geom_bond_distance
_geom_bond_site_symmetry_2
_geom_bond_publ_flag
I1 Rh1 2.8026(8) . ?
Rh1 N2 1.928(4) . ?
Rh1 N3 1.938(4) . ?
Rh1 N4 2.079(4) . ?
Rh1 N1 2.084(4) . ?
Rh1 C1 2.094(5) . ?
P1 F5 1.587(3) . ?
P1 F1 1.593(4) . ?
P1 F2 1.594(3) . ?
P1 F3 1.596(4) . ?
P1 F4 1.601(4) . ?
P1 F6 1.603(4) . ?
N1 C2 1.340(6) . ?
N1 C6 1.357(6) . ?
N2 C11 1.351(6) . ?
N2 C7 1.355(7) . ?
N3 C16 1.332(6) . ?
N3 C12 1.373(6) . ?
N4 C21 1.345(6) . ?
N4 C17 1.381(6) . ?
N38 C23 1.132(8) . ?
C1 H1C 0.9800 . ?
C1 H2B 0.9800 . ?
C1 H3A 0.9800 . ?
C2 C3 1.375(7) . ?
C2 H4 0.9500 . ?
C3 C4 1.383(8) . ?
C3 H5 0.9500 . ?
C4 C5 1.380(8) . ?
C4 H6 0.9500 . ?
C5 C6 1.388(7) . ?
C5 H7 0.9500 . ?
C6 C7 1.469(7) . ?
C7 C8 1.381(7) . ?
C8 C9 1.386(8) . ?
C8 H8 0.9500 . ?
C9 C10 1.371(8) . ?
C9 H9 0.9500 . ?
C10 C11 1.388(7) . ?
C10 H10 0.9500 . ?
C11 C12 1.471(7) . ?
C12 C13 1.382(7) . ?
C13 C14 1.376(8) . ?
C13 H11 0.9500 . ?
C14 C15 1.390(7) . ?
C14 H12 0.9500 . ?
C15 C16 1.390(7) . ?
C15 H13 0.9500 . ?
C16 C17 1.474(7) . ?
C17 C18 1.378(7) . ?
C18 C19 1.383(7) . ?
C18 H14 0.9500 . ?
C19 C20 1.382(7) . ?
C19 H15 0.9500 . ?
C20 C21 1.373(7) . ?
C20 H16 0.9500 . ?
C21 H17 0.9500 . ?
C22 C23 1.454(9) . ?
C22 H28A 0.9660 . ?
C22 H28B 0.9661 . ?
C22 H28C 0.9666 . ?

loop_
_geom_torsion_atom_site_label_1
_geom_torsion_atom_site_label_2
_geom_torsion_atom_site_label_3
_geom_torsion_atom_site_label_4
_geom_torsion
_geom_torsion_site_symmetry_1
_geom_torsion_site_symmetry_2
_geom_torsion_site_symmetry_3
_geom_torsion_site_symmetry_4
_geom_torsion_publ_flag
C6 N1 C2 C3 1.9(7) . . . . ?
Rh1 N1 C2 C3 178.5(4) . . . . ?
N1 C2 C3 C4 -0.7(7) . . . . ?
C2 C3 C4 C5 -0.3(7) . . . . ?
C3 C4 C5 C6 0.1(7) . . . . ?
C2 N1 C6 C5 -2.0(7) . . . . ?
Rh1 N1 C6 C5 -179.2(4) . . . . ?
C2 N1 C6 C7 177.5(4) . . . . ?
Rh1 N1 C6 C7 0.3(5) . . . . ?
C4 C5 C6 N1 1.0(7) . . . . ?
C4 C5 C6 C7 -178.4(4) . . . . ?
C11 N2 C7 C8 1.5(7) . . . . ?
Rh1 N2 C7 C8 -174.8(3) . . . . ?
C11 N2 C7 C6 -177.3(4) . . . . ?
Rh1 N2 C7 C6 6.3(5) . . . . ?
N1 C6 C7 N2 -4.0(6) . . . . ?
C5 C6 C7 N2 175.5(4) . . . . ?
N1 C6 C7 C8 177.3(5) . . . . ?
C5 C6 C7 C8 -3.2(8) . . . . ?
N2 C7 C8 C9 -1.2(7) . . . . ?
C6 C7 C8 C9 177.4(5) . . . . ?
C7 C8 C9 C10 -0.4(8) . . . . ?
C8 C9 C10 C11 1.7(8) . . . . ?
C7 N2 C11 C10 -0.2(7) . . . . ?
Rh1 N2 C11 C10 176.3(4) . . . . ?
C7 N2 C11 C12 -178.7(4) . . . . ?
Rh1 N2 C11 C12 -2.3(5) . . . . ?
C9 C10 C11 N2 -1.4(7) . . . . ?
C9 C10 C11 C12 176.9(5) . . . . ?
C16 N3 C12 C13 -0.1(7) . . . . ?
Rh1 N3 C12 C13 -178.9(3) . . . . ?
C16 N3 C12 C11 177.3(4) . . . . ?
Rh1 N3 C12 C11 -1.5(5) . . . . ?
N2 C11 C12 N3 2.4(6) . . . . ?
C10 C11 C12 N3 -176.0(5) . . . . ?
N2 C11 C12 C13 179.5(5) . . . . ?
C10 C11 C12 C13 1.1(8) . . . . ?
N3 C12 C13 C14 -0.7(7) . . . . ?
C11 C12 C13 C14 -177.6(5) . . . . ?
C12 C13 C14 C15 0.8(7) . . . . ?
C13 C14 C15 C16 0.0(8) . . . . ?
C12 N3 C16 C15 0.8(7) . . . . ?
Rh1 N3 C16 C15 179.6(3) . . . . ?
C12 N3 C16 C17 -177.9(4) . . . . ?
Rh1 N3 C16 C17 0.9(5) . . . . ?
C14 C15 C16 N3 -0.7(7) . . . . ?
C14 C15 C16 C17 177.7(5) . . . . ?
C21 N4 C17 C18 1.9(7) . . . . ?
Rh1 N4 C17 C18 -173.7(4) . . . . ?
C21 N4 C17 C16 -179.8(4) . . . . ?
Rh1 N4 C17 C16 4.6(5) . . . . ?
N3 C16 C17 C18 174.5(4) . . . . ?
C15 C16 C17 C18 -4.0(8) . . . . ?
N3 C16 C17 N4 -3.7(6) . . . . ?
C15 C16 C17 N4 177.8(4) . . . . ?
N4 C17 C18 C19 -1.4(7) . . . . ?
C16 C17 C18 C19 -179.6(4) . . . . ?
C17 C18 C19 C20 0.6(7) . . . . ?
C18 C19 C20 C21 -0.3(7) . . . . ?
C17 N4 C21 C20 -1.6(7) . . . . ?
Rh1 N4 C21 C20 173.1(3) . . . . ?
C19 C20 C21 N4 0.8(7) . . . . ?
